data_1569275
loop_
_publ_author_name
'Chen, Xuean'
'Zhang, Jinyuan'
'Xiao, Weiqiang'
'Song, Xiaoyan'

_publ_section_title
;
 A new melilite-type rare-earth borate CdTbGaB2O7 and multicolor tunable
 emission in the CdTb1&#x2212;xSmxGaB2O7 (0 &#x2264; x &#x2264; 0.2)
 phosphors
;
_journal_issue 24
_journal_name_full 'RSC Advances'
_journal_page_first 16272
_journal_page_last 16284
_journal_paper_doi 10.1039/D3RA03002D
_journal_volume 13
_journal_year 2023
_chemical_formula_sum 'B2 Cd Ga O7 Tb'
_chemical_formula_weight 474.66
_space_group_crystal_system tetragonal
_space_group_IT_number 113
_space_group_name_Hall 'P -4 2ab'
_space_group_name_H-M_alt 'P -4 21 m'
_audit_creation_method SHELXL-2018/3
_audit_update_record
;
2023-04-04 deposited with the CCDC.	2023-05-23 downloaded from the CCDC.
;
_cell_angle_alpha 90
_cell_angle_beta 90
_cell_angle_gamma 90
_cell_formula_units_Z 2
_cell_length_a 7.34870(10)
_cell_length_b 7.34870(10)
_cell_length_c 4.72470(10)
_cell_measurement_reflns_used 5378
_cell_measurement_temperature 290.44(10)
_cell_measurement_theta_max 36.3340
_cell_measurement_theta_min 3.9120
_cell_volume 255.150(7)
_computing_cell_refinement 'CrysAlisPro 1.171.39.46e (Rigaku OD, 2018)'
_computing_data_collection 'CrysAlisPro 1.171.39.46e (Rigaku OD, 2018)'
_computing_data_reduction 'CrysAlisPro 1.171.39.46e (Rigaku OD, 2018)'
_computing_publication_material 'SHELXL-2018/3 (Sheldrick, 2018)'
_computing_structure_refinement 'SHELXL-2018/3 (Sheldrick, 2018)'
_computing_structure_solution 'SHELXS-2018/3 (Sheldrick, 2018)'
_diffrn_ambient_environment air
_diffrn_ambient_temperature 290.44(10)
_diffrn_detector 'CCD plate'
_diffrn_detector_area_resol_mean 10.3376
_diffrn_detector_type AtlasS2
_diffrn_measured_fraction_theta_full 1.000
_diffrn_measured_fraction_theta_max 1.000
_diffrn_measurement_device 'four-circle diffractometer'
_diffrn_measurement_device_type 'SuperNova, Dual, Cu at home/near, AtlasS2'
_diffrn_radiation_monochromator mirror
_diffrn_radiation_probe x-ray
_diffrn_radiation_type 'Mo K\a'
_diffrn_radiation_wavelength 0.71073
_diffrn_reflns_av_R_equivalents 0.0703
_diffrn_reflns_av_unetI/netI 0.0207
_diffrn_reflns_Laue_measured_fraction_full 1.000
_diffrn_reflns_Laue_measured_fraction_max 1.000
_diffrn_reflns_limit_h_max 11
_diffrn_reflns_limit_h_min -11
_diffrn_reflns_limit_k_max 11
_diffrn_reflns_limit_k_min -11
_diffrn_reflns_limit_l_max 7
_diffrn_reflns_limit_l_min -7
_diffrn_reflns_number 13629
_diffrn_reflns_point_group_measured_fraction_full 1.000
_diffrn_reflns_point_group_measured_fraction_max 1.000
_diffrn_reflns_theta_full 25.242
_diffrn_reflns_theta_max 34.970
_diffrn_reflns_theta_min 3.921
_diffrn_source 'micro-focus sealed X-ray tube'
_diffrn_source_type 'SuperNova (Mo) X-ray Source'
_exptl_absorpt_coefficient_mu 23.062
_exptl_absorpt_correction_T_max 1.00000
_exptl_absorpt_correction_T_min 0.29410
_exptl_absorpt_correction_type multi-scan
_exptl_absorpt_process_details
;
CrysAlisPro 1.171.41.117a (Rigaku Oxford Diffraction, 2021)
Empirical absorption correction using spherical harmonics,
implemented in SCALE3 ABSPACK scaling algorithm.
;
_exptl_crystal_colour colorless
_exptl_crystal_density_diffrn 6.178
_exptl_crystal_description plate
_exptl_crystal_F_000 420
_exptl_crystal_size_max 0.12
_exptl_crystal_size_mid 0.10
_exptl_crystal_size_min 0.05
_refine_diff_density_max 1.528
_refine_diff_density_min -1.379
_refine_diff_density_rms 0.227
_refine_ls_abs_structure_details
;
 Flack x determined using 225 quotients [(I+)-(I-)]/[(I+)+(I-)]
 (Parsons, Flack and Wagner, Acta Cryst. B69 (2013) 249-259).
;
_refine_ls_abs_structure_Flack -0.12(4)
_refine_ls_extinction_coef 0.0179(14)
_refine_ls_extinction_expression Fc^*^=kFc[1+0.001xFc^2^\l^3^/sin(2\q)]^-1/4^
_refine_ls_extinction_method 'SHELXL-2018/3 (Sheldrick 2018)'
_refine_ls_goodness_of_fit_ref 1.092
_refine_ls_hydrogen_treatment undef
_refine_ls_matrix_type full
_refine_ls_number_parameters 35
_refine_ls_number_reflns 620
_refine_ls_number_restraints 0
_refine_ls_restrained_S_all 1.092
_refine_ls_R_factor_all 0.0236
_refine_ls_R_factor_gt 0.0221
_refine_ls_shift/su_max 0.000
_refine_ls_shift/su_mean 0.000
_refine_ls_structure_factor_coef Fsqd
_refine_ls_weighting_details 'w=1/[\s^2^(Fo^2^)+(0.0133P)^2^+1.7546P] where P=(Fo^2^+2Fc^2^)/3'
_refine_ls_weighting_scheme calc
_refine_ls_wR_factor_gt 0.0443
_refine_ls_wR_factor_ref 0.0449
_reflns_Friedel_coverage 0.662
_reflns_Friedel_fraction_full 1.000
_reflns_Friedel_fraction_max 1.000
_reflns_number_gt 598
_reflns_number_total 620
_reflns_threshold_expression 'I > 2\s(I)'
_cod_data_source_file d3ra03002d2.cif
_cod_data_source_block CdTbGaBO
_cod_depositor_comments 'Adding full bibliography for 1569275.cif.'
_cod_original_cell_volume 255.150(9)
_cod_database_code 1569275
_shelx_shelxl_version_number 2018/3
_shelx_space_group_comment
;
The symmetry employed for this shelxl refinement is uniquely defined
by the following loop, which should always be used as a source of
symmetry information in preference to the above space-group names.
They are only intended as comments.
;
_oxdiff_exptl_absorpt_empirical_full_min 0.596
_oxdiff_exptl_absorpt_empirical_full_max 2.198
_oxdiff_exptl_absorpt_empirical_details
;
Empirical correction (ABSPACK) includes:
- Absorption correction using spherical harmonics
- Frame scaling
- Detector area scaling
;

loop_
_space_group_symop_operation_xyz
'x, y, z'
'-x, -y, z'
'y, -x, -z'
'-y, x, -z'
'-x+1/2, y+1/2, -z'
'x+1/2, -y+1/2, -z'
'-y+1/2, -x+1/2, z'
'y+1/2, x+1/2, z'

loop_
_atom_site_label
_atom_site_type_symbol
_atom_site_fract_x
_atom_site_fract_y
_atom_site_fract_z
_atom_site_U_iso_or_equiv
_atom_site_adp_type
_atom_site_occupancy
_atom_site_site_symmetry_order
_atom_site_calc_flag
_atom_site_refinement_flags_posn
_atom_site_refinement_flags_adp
_atom_site_refinement_flags_occupancy
_atom_site_disorder_assembly
_atom_site_disorder_group
Tb1 Tb 0.83827(4) 0.33827(4) 0.49097(9) 0.00997(13) Uani 0.5 2 d S T P . .
Cd1 Cd 0.83827(4) 0.33827(4) 0.49097(9) 0.00997(13) Uani 0.5 2 d S T P . .
Ga1 Ga 1.000000 0.000000 0.000000 0.00576(19) Uani 1 4 d S T P . .
B1 B 0.8658(8) 0.6342(8) 0.9369(16) 0.0069(12) Uani 1 2 d S T P . .
O1 O 1.000000 0.500000 0.8248(16) 0.0119(15) Uani 1 4 d S T P . .
O2 O 0.8095(6) 0.0798(6) 0.2140(9) 0.0109(7) Uani 1 1 d . . . . .
O3 O 0.8568(6) 0.6432(6) 0.2366(11) 0.0139(11) Uani 1 2 d S T P . .

loop_
_atom_site_aniso_label
_atom_site_aniso_U_11
_atom_site_aniso_U_22
_atom_site_aniso_U_33
_atom_site_aniso_U_23
_atom_site_aniso_U_13
_atom_site_aniso_U_12
Tb1 0.01079(15) 0.01079(15) 0.00832(18) -0.00376(13) -0.00376(13) 0.00176(13)
Cd1 0.01079(15) 0.01079(15) 0.00832(18) -0.00376(13) -0.00376(13) 0.00176(13)
Ga1 0.0061(2) 0.0061(2) 0.0050(4) 0.000 0.000 0.000
B1 0.0068(18) 0.0068(18) 0.007(3) 0.0001(16) -0.0001(16) -0.002(2)
O1 0.015(2) 0.015(2) 0.005(3) 0.000 0.000 0.013(3)
O2 0.0088(18) 0.0155(18) 0.0085(15) -0.0030(14) 0.0009(14) 0.0032(14)
O3 0.0190(18) 0.0190(18) 0.0036(19) -0.0020(14) 0.0020(14) 0.006(3)

loop_
_atom_type_symbol
_atom_type_description
_atom_type_scat_dispersion_real
_atom_type_scat_dispersion_imag
_atom_type_scat_source
B B 0.0013 0.0007 'International Tables Vol C Tables 4.2.6.8 and 6.1.1.4'
O O 0.0106 0.0060 'International Tables Vol C Tables 4.2.6.8 and 6.1.1.4'
Ga Ga 0.2307 1.6083 'International Tables Vol C Tables 4.2.6.8 and 6.1.1.4'
Cd Cd -0.8075 1.2024 'International Tables Vol C Tables 4.2.6.8 and 6.1.1.4'
Tb Tb -0.1723 4.1537 'International Tables Vol C Tables 4.2.6.8 and 6.1.1.4'

loop_
_geom_angle_atom_site_label_1
_geom_angle_atom_site_label_2
_geom_angle_atom_site_label_3
_geom_angle
_geom_angle_site_symmetry_1
_geom_angle_site_symmetry_3
_geom_angle_publ_flag
O1 Cd1 O2 148.93(11) . . ?
O1 Cd1 O2 148.93(11) . 8_545 ?
O2 Cd1 O2 62.0(2) . 8_545 ?
O1 Cd1 O3 104.4(2) . 3_566 ?
O2 Cd1 O3 76.05(16) . 3_566 ?
O2 Cd1 O3 76.05(16) 8_545 3_566 ?
O1 Cd1 O2 58.49(11) . 5_656 ?
O2 Cd1 O2 148.88(6) . 5_656 ?
O2 Cd1 O2 91.4(2) 8_545 5_656 ?
O3 Cd1 O2 82.30(13) 3_566 5_656 ?
O1 Cd1 O2 58.49(11) . 3_666 ?
O2 Cd1 O2 91.4(2) . 3_666 ?
O2 Cd1 O2 148.88(6) 8_545 3_666 ?
O3 Cd1 O2 82.30(13) 3_566 3_666 ?
O2 Cd1 O2 107.75(19) 5_656 3_666 ?
O1 Cd1 O3 80.89(15) . 2_765 ?
O2 Cd1 O3 81.80(14) . 2_765 ?
O2 Cd1 O3 117.38(15) 8_545 2_765 ?
O3 Cd1 O3 144.11(11) 3_566 2_765 ?
O2 Cd1 O3 127.32(14) 5_656 2_765 ?
O2 Cd1 O3 70.25(15) 3_666 2_765 ?
O1 Cd1 O3 80.89(15) . . ?
O2 Cd1 O3 117.38(15) . . ?
O2 Cd1 O3 81.80(14) 8_545 . ?
O3 Cd1 O3 144.11(11) 3_566 . ?
O2 Cd1 O3 70.25(15) 5_656 . ?
O2 Cd1 O3 127.33(14) 3_666 . ?
O3 Cd1 O3 71.5(2) 2_765 . ?
O1 Cd1 Tb1 43.18(14) . 2_765 ?
O2 Cd1 Tb1 130.12(11) . 2_765 ?
O2 Cd1 Tb1 130.12(11) 8_545 2_765 ?
O3 Cd1 Tb1 147.58(14) 3_566 2_765 ?
O2 Cd1 Tb1 78.78(10) 5_656 2_765 ?
O2 Cd1 Tb1 78.78(10) 3_666 2_765 ?
O3 Cd1 Tb1 48.70(9) 2_765 2_765 ?
O3 Cd1 Tb1 48.70(9) . 2_765 ?
O2 Ga1 O2 107.90(13) 4_645 2_755 ?
O2 Ga1 O2 112.7(3) 4_645 3_665 ?
O2 Ga1 O2 107.90(13) 2_755 3_665 ?
O2 Ga1 O2 107.90(13) 4_645 . ?
O2 Ga1 O2 112.7(3) 2_755 . ?
O2 Ga1 O2 107.90(13) 3_665 . ?
O3 B1 O1 114.6(6) 1_556 . ?
O3 B1 O2 116.1(4) 1_556 5_656 ?
O1 B1 O2 102.6(4) . 5_656 ?
O3 B1 O2 116.1(4) 1_556 4_656 ?
O1 B1 O2 102.6(4) . 4_656 ?
O2 B1 O2 102.9(6) 5_656 4_656 ?
O3 B1 Tb1 129.9(5) 1_556 4_656 ?
O1 B1 Tb1 115.6(5) . 4_656 ?
O2 B1 Tb1 51.6(3) 5_656 4_656 ?
O2 B1 Tb1 51.6(3) 4_656 4_656 ?
O3 B1 Tb1 136.3(3) 1_556 2_765 ?
O1 B1 Tb1 47.5(2) . 2_765 ?
O2 B1 Tb1 107.3(4) 5_656 2_765 ?
O2 B1 Tb1 55.3(3) 4_656 2_765 ?
Tb1 B1 Tb1 81.59(17) 4_656 2_765 ?
B1 O1 B1 138.4(8) 2_765 . ?
B1 O1 Cd1 104.1(2) 2_765 . ?
B1 O1 Cd1 104.1(2) . . ?
B1 O1 Tb1 104.1(2) 2_765 2_765 ?
B1 O1 Tb1 104.1(2) . 2_765 ?
Cd1 O1 Tb1 93.6(3) . 2_765 ?
B1 O2 Ga1 118.2(4) 3_566 . ?
B1 O2 Cd1 97.3(3) 3_566 . ?
Ga1 O2 Cd1 120.5(2) . . ?
B1 O2 Tb1 94.6(4) 3_566 4_646 ?
Ga1 O2 Tb1 114.4(2) . 4_646 ?
Cd1 O2 Tb1 107.84(16) . 4_646 ?
B1 O3 Tb1 126.2(5) 1_554 4_656 ?
B1 O3 Cd1 115.6(3) 1_554 . ?
Tb1 O3 Cd1 103.91(16) 4_656 . ?
B1 O3 Tb1 115.6(3) 1_554 2_765 ?
Tb1 O3 Tb1 103.91(16) 4_656 2_765 ?
Cd1 O3 Tb1 82.60(18) . 2_765 ?

loop_
_geom_bond_atom_site_label_1
_geom_bond_atom_site_label_2
_geom_bond_distance
_geom_bond_site_symmetry_2
_geom_bond_publ_flag
Cd1 O1 2.305(5) . ?
Cd1 O2 2.316(4) . ?
Cd1 O2 2.316(4) 8_545 ?
Cd1 O3 2.401(6) 3_566 ?
Cd1 O2 2.505(4) 5_656 ?
Cd1 O2 2.505(4) 3_666 ?
Cd1 O3 2.547(4) 2_765 ?
Cd1 O3 2.547(4) . ?
Ga1 O2 1.824(4) 4_645 ?
Ga1 O2 1.824(4) 2_755 ?
Ga1 O2 1.824(4) 3_665 ?
Ga1 O2 1.824(4) . ?
B1 O3 1.419(9) 1_556 ?
B1 O1 1.492(9) . ?
B1 O2 1.525(6) 5_656 ?
B1 O2 1.525(6) 4_656 ?
